data_4087852
loop_
_publ_author_name
'Xu, Hui'
'Huang, Zi-Ao'
'Guo, Xugeng'
'Yang, Yuhui'
'Hua, Yuhui'
'Cao, Zexing'
'Li, Shunhua'
'Xia, Haiping'

_publ_section_title
;
 Sequential Construction Strategy for Rational Design of Luminescent
 Iridacycles
;
_journal_issue 17
_journal_name_full Organometallics
_journal_page_first 4229
_journal_paper_doi 10.1021/acs.organomet.5b00652
_journal_volume 34
_journal_year 2015
_chemical_formula_moiety 'C63 H52 Cl Ir O P3,C H Cl3 B F4'
_chemical_formula_sum 'C64 H53 B Cl4 F4 Ir O P3'
_chemical_formula_weight 1351.78
_space_group_IT_number 2
_space_group_name_Hall '-P 1'
_space_group_name_H-M_alt 'P -1'
_symmetry_cell_setting triclinic
_symmetry_space_group_name_H-M 'P -1'
_atom_sites_solution_hydrogens geom
_atom_sites_solution_primary direct
_atom_sites_solution_secondary difmap
_audit_creation_method SHELXL-97
_cell_angle_alpha 70.796(2)
_cell_angle_beta 74.737(2)
_cell_angle_gamma 85.671(2)
_cell_formula_units_Z 2
_cell_length_a 13.1108(3)
_cell_length_b 15.3741(3)
_cell_length_c 15.5758(6)
_cell_measurement_reflns_used 19906
_cell_measurement_temperature 173(2)
_cell_measurement_theta_max 29.0647
_cell_measurement_theta_min 2.8005
_cell_volume 2860.07(15)
_computing_cell_refinement 'Bruker FRAMBO'
_computing_data_collection 'Bruker FRAMBO'
_computing_data_reduction 'Bruker SAINT'
_computing_molecular_graphics 'Bruker SHELXTL'
_computing_publication_material 'Bruker SHELXTL'
_computing_structure_refinement 'SHELXL-97 (Sheldrick, 1997)'
_computing_structure_solution 'SHELXS-97 (Sheldrick, 1990)'
_diffrn_ambient_temperature 173(2)
_diffrn_measured_fraction_theta_full 0.998
_diffrn_measured_fraction_theta_max 0.998
_diffrn_measurement_device_type 'multiwire proportional'
_diffrn_measurement_method 'phi and omega scans'
_diffrn_radiation_monochromator graphite
_diffrn_radiation_source 'fine-focus sealed tube'
_diffrn_radiation_type MoK\a
_diffrn_radiation_wavelength 0.71073
_diffrn_reflns_av_R_equivalents 0.0563
_diffrn_reflns_av_sigmaI/netI 0.0526
_diffrn_reflns_limit_h_max 14
_diffrn_reflns_limit_h_min -15
_diffrn_reflns_limit_k_max 18
_diffrn_reflns_limit_k_min -16
_diffrn_reflns_limit_l_max 18
_diffrn_reflns_limit_l_min -17
_diffrn_reflns_number 29864
_diffrn_reflns_theta_full 25.00
_diffrn_reflns_theta_max 25.00
_diffrn_reflns_theta_min 2.81
_exptl_absorpt_coefficient_mu 2.661
_exptl_absorpt_correction_T_max 1.00000
_exptl_absorpt_correction_T_min 0.44339
_exptl_absorpt_correction_type multi-scan
_exptl_crystal_colour colorless
_exptl_crystal_density_diffrn 1.570
_exptl_crystal_density_method 'not measured'
_exptl_crystal_description block
_exptl_crystal_F_000 1352
_exptl_crystal_size_max 0.25
_exptl_crystal_size_mid 0.15
_exptl_crystal_size_min 0.1
_refine_diff_density_max 1.433
_refine_diff_density_min -1.077
_refine_diff_density_rms 0.114
_refine_ls_extinction_method none
_refine_ls_goodness_of_fit_ref 1.000
_refine_ls_hydrogen_treatment constr
_refine_ls_matrix_type full
_refine_ls_number_parameters 703
_refine_ls_number_reflns 10071
_refine_ls_number_restraints 0
_refine_ls_restrained_S_all 1.000
_refine_ls_R_factor_all 0.0376
_refine_ls_R_factor_gt 0.0331
_refine_ls_shift/su_max 0.000
_refine_ls_shift/su_mean 0.000
_refine_ls_structure_factor_coef Fsqd
_refine_ls_weighting_details 'calc w=1/[\s^2^(Fo^2^)+(0.0356P)^2^+4.7431P] where P=(Fo^2^+2Fc^2^)/3'
_refine_ls_weighting_scheme calc
_refine_ls_wR_factor_gt 0.0754
_refine_ls_wR_factor_ref 0.0773
_reflns_number_gt 9346
_reflns_number_total 10071
_reflns_threshold_expression >2sigma(I)
_cod_data_source_file om5b00652_si_003.cif
_cod_data_source_block Complex_1
_cod_original_cell_volume 2860.07(14)
_cod_original_sg_symbol_H-M P-1
_cod_database_code 4087852

loop_
_symmetry_equiv_pos_as_xyz
'x, y, z'
'-x, -y, -z'

loop_
_atom_site_label
_atom_site_type_symbol
_atom_site_fract_x
_atom_site_fract_y
_atom_site_fract_z
_atom_site_U_iso_or_equiv
_atom_site_adp_type
_atom_site_occupancy
_atom_site_symmetry_multiplicity
_atom_site_calc_flag
_atom_site_refinement_flags
Ir1 Ir -0.248408(10) -0.352954(9) 1.731384(10) 0.01383(6) Uani 1 1 d .
P3 P -0.38478(7) -0.10506(6) 1.85872(7) 0.0155(2) Uani 1 1 d .
Cl1 Cl -0.39009(7) -0.45482(6) 1.83852(7) 0.0225(2) Uani 1 1 d .
P2 P -0.15215(7) -0.41476(7) 1.84661(7) 0.0160(2) Uani 1 1 d .
P1 P -0.34635(7) -0.32886(7) 1.61870(7) 0.0156(2) Uani 1 1 d .
F1 F 1.0853(2) 1.01297(18) 0.83220(19) 0.0416(7) Uani 1 1 d .
F2 F 1.0298(2) 0.87041(19) 0.8475(2) 0.0472(8) Uani 1 1 d .
O1 O -0.0709(2) -0.2344(2) 1.5891(2) 0.0323(7) Uani 1 1 d .
F3 F 1.1378(3) 0.95652(19) 0.7099(2) 0.0509(8) Uani 1 1 d .
F4 F 1.1994(2) 0.89404(19) 0.8391(2) 0.0450(7) Uani 1 1 d .
C1 C -0.3184(3) -0.2549(3) 1.7983(3) 0.0145(8) Uani 1 1 d .
H1A H -0.3682 -0.2819 1.8545 0.017 Uiso 1 1 calc R
C16 C -0.2658(3) -0.2957(3) 1.4972(3) 0.0200(8) Uani 1 1 d .
C17 C -0.6053(3) -0.3012(3) 2.0313(3) 0.0231(9) Uani 1 1 d .
H17A H -0.6507 -0.3413 2.0254 0.028 Uiso 1 1 calc R
C18 C -0.2983(3) -0.0535(3) 1.9009(3) 0.0170(8) Uani 1 1 d .
C19 C -0.1977(3) -0.3855(3) 1.9548(3) 0.0201(8) Uani 1 1 d .
C20 C -0.4103(3) 0.0627(3) 1.7267(3) 0.0213(9) Uani 1 1 d .
H20A H -0.3368 0.0650 1.7068 0.026 Uiso 1 1 calc R
C21 C -0.6299(3) 0.0575(3) 1.7852(3) 0.0308(10) Uani 1 1 d .
H21A H -0.7034 0.0557 1.8045 0.037 Uiso 1 1 calc R
C22 C -0.4178(3) -0.4309(3) 1.6295(3) 0.0210(8) Uani 1 1 d .
C2 C -0.3089(3) -0.1645(2) 1.7801(3) 0.0155(8) Uani 1 1 d .
C25 C -0.5143(3) -0.2454(3) 1.7079(3) 0.0214(9) Uani 1 1 d .
H25A H -0.5036 -0.2899 1.7620 0.026 Uiso 1 1 calc R
C3 C -0.2405(3) -0.0973(2) 1.6943(3) 0.0172(8) Uani 1 1 d .
C27 C -0.5217(4) -0.5836(3) 1.6322(3) 0.0367(11) Uani 1 1 d .
H27A H -0.5564 -0.6347 1.6333 0.044 Uiso 1 1 calc R
C30 C -0.4493(3) -0.2429(3) 1.6208(3) 0.0181(8) Uani 1 1 d .
C31 C -0.0123(3) -0.3823(3) 1.8025(3) 0.0175(8) Uani 1 1 d .
C32 C -0.1481(3) -0.5403(3) 1.8896(3) 0.0196(8) Uani 1 1 d .
C33 C -0.3353(3) -0.3929(3) 2.0943(3) 0.0297(10) Uani 1 1 d .
H33A H -0.4038 -0.4096 2.1308 0.036 Uiso 1 1 calc R
C34 C -0.4717(3) -0.1822(3) 1.9612(3) 0.0180(8) Uani 1 1 d .
C35 C -0.5365(3) -0.2414(3) 2.1284(3) 0.0259(9) Uani 1 1 d .
H35A H -0.5364 -0.2409 2.1879 0.031 Uiso 1 1 calc R
C36 C -0.5404(3) -0.2413(3) 1.9518(3) 0.0215(9) Uani 1 1 d .
H36A H -0.5426 -0.2407 1.8924 0.026 Uiso 1 1 calc R
C37 C -0.3120(3) 0.0358(3) 1.9049(3) 0.0231(9) Uani 1 1 d .
H37A H -0.3649 0.0722 1.8816 0.028 Uiso 1 1 calc R
C38 C -0.6028(3) -0.3012(3) 2.1189(3) 0.0256(9) Uani 1 1 d .
H38A H -0.6461 -0.3418 2.1722 0.031 Uiso 1 1 calc R
C4 C -0.2736(3) -0.0653(3) 1.6116(3) 0.0217(9) Uani 1 1 d .
H4A H -0.3356 -0.0885 1.6088 0.026 Uiso 1 1 calc R
C40 C 0.0669(3) -0.4481(3) 1.8049(3) 0.0254(9) Uani 1 1 d .
H40A H 0.0491 -0.5104 1.8309 0.031 Uiso 1 1 calc R
C41 C -0.4677(3) -0.1773(3) 1.5398(3) 0.0260(9) Uani 1 1 d .
H41A H -0.4261 -0.1759 1.4809 0.031 Uiso 1 1 calc R
C42 C -0.5722(3) -0.0153(3) 1.8287(3) 0.0260(9) Uani 1 1 d .
H42A H -0.6070 -0.0656 1.8773 0.031 Uiso 1 1 calc R
C43 C 0.1216(3) -0.2632(3) 1.7293(3) 0.0294(10) Uani 1 1 d .
H43A H 0.1401 -0.2010 1.7041 0.035 Uiso 1 1 calc R
C44 C -0.2196(3) -0.1074(3) 1.9367(3) 0.0247(9) Uani 1 1 d .
H44A H -0.2092 -0.1670 1.9338 0.030 Uiso 1 1 calc R
C45 C -0.4617(3) -0.0133(3) 1.7995(3) 0.0189(8) Uani 1 1 d .
C46 C -0.3015(3) -0.4103(3) 2.0103(3) 0.0246(9) Uani 1 1 d .
H46A H -0.3470 -0.4382 1.9901 0.030 Uiso 1 1 calc R
C47 C -0.2181(3) -0.2081(3) 1.4556(3) 0.0258(9) Uani 1 1 d .
H47A H -0.2278 -0.1675 1.4901 0.031 Uiso 1 1 calc R
C48 C -0.1415(4) -0.2410(4) 1.3128(3) 0.0395(12) Uani 1 1 d .
H48A H -0.1010 -0.2226 1.2510 0.047 Uiso 1 1 calc R
C49 C -0.1315(3) -0.3448(3) 1.9873(3) 0.0255(9) Uani 1 1 d .
H49A H -0.0624 -0.3290 1.9520 0.031 Uiso 1 1 calc R
C50 C -0.3691(3) -0.5157(3) 1.6433(3) 0.0256(9) Uani 1 1 d .
H50A H -0.3013 -0.5219 1.6525 0.031 Uiso 1 1 calc R
C8 C -0.1475(3) -0.0617(3) 1.6964(3) 0.0234(9) Uani 1 1 d .
H8A H -0.1234 -0.0832 1.7507 0.028 Uiso 1 1 calc R
C52 C -0.1304(3) -0.5894(3) 1.8270(3) 0.0249(9) Uani 1 1 d .
H52A H -0.1296 -0.5593 1.7643 0.030 Uiso 1 1 calc R
C53 C -0.5789(3) 0.1322(3) 1.7139(3) 0.0281(10) Uani 1 1 d .
H53A H -0.6179 0.1811 1.6855 0.034 Uiso 1 1 calc R
C54 C -0.4701(3) -0.1821(3) 2.0496(3) 0.0203(8) Uani 1 1 d .
H54A H -0.4247 -0.1424 2.0561 0.024 Uiso 1 1 calc R
C55 C -0.4694(3) 0.1350(3) 1.6841(3) 0.0257(9) Uani 1 1 d .
H55A H -0.4354 0.1855 1.6353 0.031 Uiso 1 1 calc R
C56 C -0.6106(3) -0.1158(3) 1.6349(3) 0.0321(11) Uani 1 1 d .
H56A H -0.6630 -0.0721 1.6396 0.038 Uiso 1 1 calc R
C57 C -0.1358(3) -0.6811(3) 2.0138(3) 0.0300(10) Uani 1 1 d .
H57A H -0.1393 -0.7120 2.0769 0.036 Uiso 1 1 calc R
C58 C 0.1991(3) -0.3286(3) 1.7303(3) 0.0331(11) Uani 1 1 d .
H58A H 0.2699 -0.3109 1.7052 0.040 Uiso 1 1 calc R
C5 C -0.2150(3) 0.0011(3) 1.5332(3) 0.0286(10) Uani 1 1 d .
H5A H -0.2372 0.0212 1.4779 0.034 Uiso 1 1 calc R
C60 C -0.2697(4) -0.3514(3) 2.1256(3) 0.0324(11) Uani 1 1 d .
H60A H -0.2940 -0.3394 2.1823 0.039 Uiso 1 1 calc R
C61 C 0.0161(3) -0.2895(3) 1.7656(3) 0.0241(9) Uani 1 1 d .
H61A H -0.0360 -0.2449 1.7654 0.029 Uiso 1 1 calc R
C7 C -0.0900(3) 0.0056(3) 1.6184(3) 0.0325(11) Uani 1 1 d .
H7A H -0.0281 0.0295 1.6210 0.039 Uiso 1 1 calc R
C63 C -0.5947(3) -0.1824(3) 1.7150(3) 0.0275(10) Uani 1 1 d .
H63A H -0.6381 -0.1848 1.7736 0.033 Uiso 1 1 calc R
C64 C -0.1511(3) -0.5869(3) 1.9837(3) 0.0231(9) Uani 1 1 d .
H64A H -0.1633 -0.5545 2.0264 0.028 Uiso 1 1 calc R
C65 C -0.5200(3) -0.4238(3) 1.6175(3) 0.0267(9) Uani 1 1 d .
H65A H -0.5540 -0.3673 1.6082 0.032 Uiso 1 1 calc R
C66 C -0.1569(3) -0.1813(3) 1.3643(3) 0.0331(11) Uani 1 1 d .
H66A H -0.1259 -0.1229 1.3374 0.040 Uiso 1 1 calc R
C6 C -0.1238(3) 0.0372(3) 1.5375(3) 0.0327(11) Uani 1 1 d .
H6A H -0.0855 0.0829 1.4855 0.039 Uiso 1 1 calc R
C68 C -0.2480(3) -0.3549(3) 1.4447(3) 0.0285(10) Uani 1 1 d .
H68A H -0.2779 -0.4138 1.4712 0.034 Uiso 1 1 calc R
C69 C -0.5484(3) -0.1143(3) 1.5477(3) 0.0321(11) Uani 1 1 d .
H69A H -0.5607 -0.0707 1.4938 0.039 Uiso 1 1 calc R
C70 C -0.1572(3) -0.0725(3) 1.9762(3) 0.0297(10) Uani 1 1 d .
H70A H -0.1053 -0.1090 2.0010 0.036 Uiso 1 1 calc R
C71 C -0.1157(3) -0.7289(3) 1.9509(3) 0.0314(11) Uani 1 1 d .
H71A H -0.1031 -0.7918 1.9710 0.038 Uiso 1 1 calc R
C72 C -0.4197(4) -0.5909(3) 1.6433(3) 0.0317(10) Uani 1 1 d .
H72A H -0.3853 -0.6471 1.6509 0.038 Uiso 1 1 calc R
C73 C 0.1713(3) -0.4211(3) 1.7688(3) 0.0343(11) Uani 1 1 d .
H73A H 0.2238 -0.4654 1.7704 0.041 Uiso 1 1 calc R
C74 C -0.2483(3) 0.0704(3) 1.9429(3) 0.0296(10) Uani 1 1 d .
H74A H -0.2569 0.1305 1.9442 0.036 Uiso 1 1 calc R
C75 C -0.1675(4) -0.3275(3) 2.0721(3) 0.0314(10) Uani 1 1 d .
H75A H -0.1227 -0.2997 2.0931 0.038 Uiso 1 1 calc R
C76 C -0.5713(4) -0.4998(3) 1.6195(3) 0.0374(11) Uani 1 1 d .
H76A H -0.6399 -0.4945 1.6122 0.045 Uiso 1 1 calc R
C77 C -0.1139(3) -0.6840(3) 1.8579(3) 0.0309(10) Uani 1 1 d .
H77A H -0.1017 -0.7169 1.8157 0.037 Uiso 1 1 calc R
C78 C -0.1861(4) -0.3278(4) 1.3531(3) 0.0396(12) Uani 1 1 d .
H78A H -0.1747 -0.3685 1.3187 0.047 Uiso 1 1 calc R
C79 C -0.1709(3) 0.0159(3) 1.9794(3) 0.0298(10) Uani 1 1 d .
H79A H -0.1282 0.0392 2.0060 0.036 Uiso 1 1 calc R
B1 B 1.1121(4) 0.9342(3) 0.8071(4) 0.0285(11) Uani 1 1 d .
Cl1S Cl 0.18722(16) -0.22515(16) 1.31412(14) 0.0902(6) Uani 1 1 d .
Cl2S Cl 0.1909(3) -0.2965(3) 1.50565(19) 0.1563(15) Uani 1 1 d .
Cl3S Cl 0.0737(2) -0.3905(2) 1.4297(2) 0.1368(11) Uani 1 1 d .
C9 C -0.1392(3) -0.2787(3) 1.6456(3) 0.0214(9) Uani 1 1 d .
C1S C 0.1197(6) -0.2794(6) 1.4234(5) 0.083(2) Uani 1 1 d .
H1SA H 0.0578 -0.2425 1.4394 0.099 Uiso 1 1 calc R
H1 H -0.2002 -0.4335 1.6788 0.099 Uiso 1 1 d R

loop_
_atom_site_aniso_label
_atom_site_aniso_U_11
_atom_site_aniso_U_22
_atom_site_aniso_U_33
_atom_site_aniso_U_23
_atom_site_aniso_U_13
_atom_site_aniso_U_12
Ir1 0.01213(8) 0.01411(8) 0.01555(8) -0.00428(6) -0.00547(6) 0.00318(5)
P3 0.0143(4) 0.0144(5) 0.0170(5) -0.0044(4) -0.0038(4) 0.0017(4)
Cl1 0.0233(5) 0.0204(5) 0.0214(5) -0.0023(4) -0.0059(4) -0.0042(4)
P2 0.0141(4) 0.0160(5) 0.0188(5) -0.0051(4) -0.0074(4) 0.0037(4)
P1 0.0141(4) 0.0171(5) 0.0160(5) -0.0049(4) -0.0055(4) 0.0015(4)
F1 0.0513(17) 0.0333(15) 0.0372(16) -0.0118(12) -0.0078(13) 0.0086(12)
F2 0.0294(14) 0.0456(17) 0.061(2) -0.0198(15) 0.0023(13) -0.0067(12)
O1 0.0193(15) 0.0413(18) 0.0256(16) -0.0003(14) 0.0015(13) -0.0090(13)
F3 0.080(2) 0.0386(16) 0.0288(16) -0.0086(13) -0.0089(14) 0.0083(15)
F4 0.0314(14) 0.0429(16) 0.0573(19) -0.0101(14) -0.0151(13) 0.0066(12)
C1 0.0116(17) 0.0210(19) 0.0135(18) -0.0066(15) -0.0059(14) 0.0001(14)
C16 0.0156(18) 0.024(2) 0.020(2) -0.0044(17) -0.0073(15) 0.0035(15)
C17 0.0165(19) 0.021(2) 0.029(2) -0.0052(18) -0.0046(17) -0.0007(16)
C18 0.0144(18) 0.0194(19) 0.0150(19) -0.0050(16) -0.0002(15) -0.0013(15)
C19 0.024(2) 0.020(2) 0.018(2) -0.0044(16) -0.0127(16) 0.0098(16)
C20 0.022(2) 0.021(2) 0.021(2) -0.0084(17) -0.0058(16) 0.0047(16)
C21 0.021(2) 0.031(2) 0.041(3) -0.010(2) -0.0120(19) 0.0072(18)
C22 0.025(2) 0.023(2) 0.014(2) -0.0050(16) -0.0047(16) -0.0040(16)
C2 0.0119(17) 0.0179(19) 0.0170(19) -0.0043(15) -0.0064(14) 0.0011(14)
C25 0.0189(19) 0.023(2) 0.025(2) -0.0068(17) -0.0110(16) 0.0018(16)
C3 0.0142(18) 0.0134(18) 0.022(2) -0.0051(16) -0.0027(15) 0.0038(14)
C27 0.049(3) 0.032(3) 0.029(3) -0.009(2) -0.005(2) -0.018(2)
C30 0.0155(18) 0.019(2) 0.023(2) -0.0074(16) -0.0104(16) 0.0012(15)
C31 0.0167(18) 0.021(2) 0.017(2) -0.0056(16) -0.0086(15) -0.0009(15)
C32 0.0134(18) 0.0179(19) 0.028(2) -0.0048(17) -0.0086(16) 0.0007(15)
C33 0.026(2) 0.037(3) 0.027(2) -0.013(2) -0.0088(18) 0.0151(19)
C34 0.0154(18) 0.0160(19) 0.020(2) -0.0056(16) -0.0021(15) 0.0045(15)
C35 0.027(2) 0.029(2) 0.018(2) -0.0038(18) -0.0036(17) 0.0038(18)
C36 0.0184(19) 0.023(2) 0.024(2) -0.0091(17) -0.0053(16) 0.0035(16)
C37 0.024(2) 0.023(2) 0.023(2) -0.0090(17) -0.0076(17) 0.0065(17)
C38 0.019(2) 0.022(2) 0.026(2) -0.0008(18) 0.0000(17) 0.0004(16)
C4 0.0203(19) 0.022(2) 0.024(2) -0.0080(17) -0.0070(16) 0.0018(16)
C40 0.022(2) 0.022(2) 0.031(2) -0.0045(18) -0.0103(18) 0.0033(17)
C41 0.024(2) 0.030(2) 0.023(2) -0.0040(18) -0.0108(17) 0.0056(17)
C42 0.021(2) 0.023(2) 0.032(2) -0.0061(18) -0.0064(18) 0.0026(16)
C43 0.031(2) 0.030(2) 0.028(2) -0.0077(19) -0.0063(19) -0.0096(19)
C44 0.024(2) 0.022(2) 0.030(2) -0.0099(18) -0.0102(18) 0.0078(17)
C45 0.0191(19) 0.0184(19) 0.021(2) -0.0078(16) -0.0062(16) 0.0022(15)
C46 0.020(2) 0.029(2) 0.027(2) -0.0093(18) -0.0112(17) 0.0052(17)
C47 0.024(2) 0.024(2) 0.027(2) -0.0061(18) -0.0063(17) 0.0002(17)
C48 0.030(2) 0.056(3) 0.021(2) -0.005(2) 0.0043(19) -0.001(2)
C49 0.025(2) 0.024(2) 0.028(2) -0.0072(18) -0.0111(18) 0.0087(17)
C50 0.029(2) 0.023(2) 0.024(2) -0.0039(18) -0.0108(18) -0.0010(17)
C8 0.0181(19) 0.027(2) 0.025(2) -0.0097(18) -0.0056(16) 0.0044(16)
C52 0.026(2) 0.021(2) 0.030(2) -0.0080(18) -0.0122(18) 0.0048(17)
C53 0.033(2) 0.024(2) 0.031(2) -0.0084(19) -0.0183(19) 0.0107(18)
C54 0.024(2) 0.019(2) 0.020(2) -0.0079(16) -0.0061(16) 0.0022(16)
C55 0.033(2) 0.018(2) 0.025(2) -0.0028(17) -0.0126(18) 0.0042(17)
C56 0.024(2) 0.035(2) 0.046(3) -0.021(2) -0.017(2) 0.0168(19)
C57 0.028(2) 0.024(2) 0.035(3) 0.002(2) -0.0166(19) -0.0021(18)
C58 0.018(2) 0.045(3) 0.037(3) -0.016(2) -0.0026(18) -0.0066(19)
C5 0.033(2) 0.028(2) 0.018(2) -0.0025(18) -0.0035(18) 0.0054(19)
C60 0.042(3) 0.035(2) 0.020(2) -0.0109(19) -0.011(2) 0.017(2)
C61 0.022(2) 0.021(2) 0.030(2) -0.0081(18) -0.0106(17) 0.0031(16)
C7 0.019(2) 0.032(2) 0.042(3) -0.010(2) 0.0006(19) -0.0072(18)
C63 0.019(2) 0.040(3) 0.031(2) -0.018(2) -0.0095(18) 0.0062(18)
C64 0.023(2) 0.021(2) 0.025(2) -0.0032(17) -0.0114(17) -0.0006(16)
C65 0.022(2) 0.031(2) 0.030(2) -0.0130(19) -0.0056(17) -0.0012(17)
C66 0.028(2) 0.034(2) 0.027(2) 0.001(2) -0.0028(19) -0.0023(19)
C6 0.028(2) 0.024(2) 0.028(2) 0.0034(19) 0.0085(19) -0.0027(18)
C68 0.032(2) 0.029(2) 0.024(2) -0.0070(19) -0.0061(18) -0.0049(18)
C69 0.031(2) 0.031(2) 0.033(3) -0.003(2) -0.018(2) 0.0112(19)
C70 0.025(2) 0.036(3) 0.031(2) -0.012(2) -0.0124(18) 0.0065(18)
C71 0.032(2) 0.016(2) 0.048(3) -0.002(2) -0.024(2) 0.0014(17)
C72 0.049(3) 0.022(2) 0.023(2) -0.0041(18) -0.010(2) -0.004(2)
C73 0.018(2) 0.042(3) 0.041(3) -0.013(2) -0.0081(19) 0.0108(19)
C74 0.035(2) 0.025(2) 0.035(3) -0.016(2) -0.010(2) -0.0014(18)
C75 0.041(3) 0.028(2) 0.032(3) -0.012(2) -0.022(2) 0.007(2)
C76 0.029(2) 0.048(3) 0.041(3) -0.020(2) -0.008(2) -0.011(2)
C77 0.031(2) 0.023(2) 0.047(3) -0.017(2) -0.019(2) 0.0047(18)
C78 0.041(3) 0.052(3) 0.028(3) -0.022(2) -0.001(2) -0.001(2)
C79 0.027(2) 0.037(3) 0.029(2) -0.013(2) -0.0092(18) -0.0061(19)
B1 0.027(2) 0.027(3) 0.029(3) -0.007(2) -0.006(2) 0.003(2)
Cl1S 0.0825(13) 0.1280(17) 0.0717(12) -0.0514(12) -0.0084(10) -0.0196(12)
Cl2S 0.181(3) 0.248(4) 0.0915(18) -0.110(2) -0.0824(18) 0.119(3)
Cl3S 0.1009(18) 0.148(2) 0.122(2) 0.0044(19) -0.0165(16) -0.0214(16)
C9 0.024(2) 0.022(2) 0.027(2) -0.0128(18) -0.0142(18) 0.0065(17)
C1S 0.065(4) 0.104(6) 0.085(6) -0.047(5) -0.013(4) 0.026(4)

loop_
_atom_type_symbol
_atom_type_description
_atom_type_scat_dispersion_real
_atom_type_scat_dispersion_imag
_atom_type_scat_source
C C 0.0033 0.0016 'International Tables Vol C Tables 4.2.6.8 and 6.1.1.4'
H H 0.0000 0.0000 'International Tables Vol C Tables 4.2.6.8 and 6.1.1.4'
B B 0.0013 0.0007 'International Tables Vol C Tables 4.2.6.8 and 6.1.1.4'
O O 0.0106 0.0060 'International Tables Vol C Tables 4.2.6.8 and 6.1.1.4'
F F 0.0171 0.0103 'International Tables Vol C Tables 4.2.6.8 and 6.1.1.4'
P P 0.1023 0.0942 'International Tables Vol C Tables 4.2.6.8 and 6.1.1.4'
Cl Cl 0.1484 0.1585 'International Tables Vol C Tables 4.2.6.8 and 6.1.1.4'
Ir Ir -1.4442 7.9887 'International Tables Vol C Tables 4.2.6.8 and 6.1.1.4'

loop_
_geom_angle_atom_site_label_1
_geom_angle_atom_site_label_2
_geom_angle_atom_site_label_3
_geom_angle
C9 Ir1 C1 96.75(15)
C9 Ir1 P1 92.28(13)
C1 Ir1 P1 100.77(10)
C9 Ir1 P2 94.56(13)
C1 Ir1 P2 90.37(10)
P1 Ir1 P2 166.15(3)
C9 Ir1 Cl1 177.08(13)
C1 Ir1 Cl1 85.98(10)
P1 Ir1 Cl1 86.17(3)
P2 Ir1 Cl1 86.44(3)
C18 P3 C34 106.39(18)
C18 P3 C45 107.10(18)
C34 P3 C45 109.22(17)
C18 P3 C2 110.35(17)
C34 P3 C2 112.16(17)
C45 P3 C2 111.37(18)
C19 P2 C32 102.74(18)
C19 P2 C31 105.57(18)
C32 P2 C31 102.65(17)
C19 P2 Ir1 116.78(12)
C32 P2 Ir1 114.84(14)
C31 P2 Ir1 112.73(13)
C30 P1 C22 103.04(18)
C30 P1 C16 105.62(17)
C22 P1 C16 102.98(18)
C30 P1 Ir1 115.64(13)
C22 P1 Ir1 114.05(13)
C16 P1 Ir1 114.08(13)
C2 C1 Ir1 136.1(3)
C68 C16 C47 118.1(4)
C68 C16 P1 122.3(3)
C47 C16 P1 119.5(3)
C38 C17 C36 120.0(4)
C44 C18 C37 119.3(4)
C44 C18 P3 118.2(3)
C37 C18 P3 122.3(3)
C49 C19 C46 118.7(4)
C49 C19 P2 122.1(3)
C46 C19 P2 119.0(3)
C55 C20 C45 119.6(4)
C53 C21 C42 120.2(4)
C50 C22 C65 118.6(4)
C50 C22 P1 120.8(3)
C65 C22 P1 120.5(3)
C1 C2 C3 127.2(3)
C1 C2 P3 122.3(3)
C3 C2 P3 110.4(3)
C63 C25 C30 120.6(4)
C8 C3 C4 118.4(3)
C8 C3 C2 121.7(4)
C4 C3 C2 119.7(3)
C76 C27 C72 119.3(4)
C25 C30 C41 119.2(3)
C25 C30 P1 117.3(3)
C41 C30 P1 123.4(3)
C61 C31 C40 119.1(4)
C61 C31 P2 119.2(3)
C40 C31 P2 121.7(3)
C52 C32 C64 119.3(4)
C52 C32 P2 119.9(3)
C64 C32 P2 120.4(3)
C46 C33 C60 121.2(4)
C54 C34 C36 120.0(4)
C54 C34 P3 119.6(3)
C36 C34 P3 120.5(3)
C38 C35 C54 120.2(4)
C17 C36 C34 119.7(4)
C74 C37 C18 120.3(4)
C17 C38 C35 120.4(4)
C5 C4 C3 120.7(4)
C73 C40 C31 120.1(4)
C69 C41 C30 119.7(4)
C21 C42 C45 120.1(4)
C58 C43 C61 120.2(4)
C70 C44 C18 119.9(4)
C20 C45 C42 119.4(4)
C20 C45 P3 119.8(3)
C42 C45 P3 120.8(3)
C33 C46 C19 119.8(4)
C66 C47 C16 120.8(4)
C78 C48 C66 119.9(4)
C75 C49 C19 120.5(4)
C72 C50 C22 120.8(4)
C3 C8 C7 120.7(4)
C32 C52 C77 119.9(4)
C21 C53 C55 120.2(4)
C34 C54 C35 119.7(4)
C53 C55 C20 120.4(4)
C69 C56 C63 119.9(4)
C71 C57 C64 120.1(4)
C43 C58 C73 119.7(4)
C6 C5 C4 119.9(4)
C33 C60 C75 119.5(4)
C43 C61 C31 120.2(4)
C6 C7 C8 120.3(4)
C56 C63 C25 120.0(4)
C57 C64 C32 120.3(4)
C76 C65 C22 120.5(4)
C48 C66 C47 120.1(4)
C7 C6 C5 119.8(4)
C16 C68 C78 120.8(4)
C56 C69 C41 120.6(4)
C44 C70 C79 120.5(4)
C57 C71 C77 120.2(4)
C50 C72 C27 120.4(4)
C40 C73 C58 120.6(4)
C37 C74 C79 120.1(4)
C60 C75 C49 120.3(5)
C27 C76 C65 120.5(4)
C71 C77 C52 120.1(4)
C48 C78 C68 120.3(5)
C70 C79 C74 119.9(4)
F1 B1 F2 110.8(4)
F1 B1 F4 109.6(4)
F2 B1 F4 107.9(4)
F1 B1 F3 110.0(4)
F2 B1 F3 110.0(4)
F4 B1 F3 108.6(4)
O1 C9 Ir1 176.9(4)
Cl1S C1S Cl2S 113.8(5)
Cl1S C1S Cl3S 109.4(4)
Cl2S C1S Cl3S 108.7(5)

loop_
_geom_bond_atom_site_label_1
_geom_bond_atom_site_label_2
_geom_bond_distance
Ir1 C9 1.837(4)
Ir1 C1 2.127(4)
Ir1 P1 2.3567(10)
Ir1 P2 2.3678(10)
Ir1 Cl1 2.4033(9)
P3 C18 1.794(4)
P3 C34 1.804(4)
P3 C45 1.810(4)
P3 C2 1.812(4)
P2 C19 1.824(4)
P2 C32 1.825(4)
P2 C31 1.826(4)
P1 C30 1.818(4)
P1 C22 1.826(4)
P1 C16 1.831(4)
F1 B1 1.384(6)
F2 B1 1.385(6)
O1 C9 1.149(5)
F3 B1 1.390(6)
F4 B1 1.390(6)
C1 C2 1.332(5)
C16 C68 1.382(6)
C16 C47 1.403(6)
C17 C38 1.374(6)
C17 C36 1.385(5)
C18 C44 1.390(5)
C18 C37 1.391(5)
C19 C49 1.388(6)
C19 C46 1.410(6)
C20 C55 1.389(5)
C20 C45 1.396(5)
C21 C53 1.373(6)
C21 C42 1.388(6)
C22 C50 1.384(6)
C22 C65 1.393(6)
C2 C3 1.503(5)
C25 C63 1.386(6)
C25 C30 1.389(6)
C3 C8 1.386(6)
C3 C4 1.391(6)
C27 C76 1.375(7)
C27 C72 1.385(7)
C30 C41 1.396(5)
C31 C61 1.391(5)
C31 C40 1.392(5)
C32 C52 1.384(6)
C32 C64 1.394(6)
C33 C46 1.374(6)
C33 C60 1.376(7)
C34 C54 1.382(6)
C34 C36 1.392(6)
C35 C38 1.378(6)
C35 C54 1.384(5)
C37 C74 1.365(6)
C4 C5 1.387(6)
C40 C73 1.375(6)
C41 C69 1.388(6)
C42 C45 1.400(5)
C43 C58 1.375(6)
C43 C61 1.386(6)
C44 C70 1.373(6)
C47 C66 1.378(6)
C48 C78 1.375(7)
C48 C66 1.377(7)
C49 C75 1.386(6)
C50 C72 1.376(6)
C8 C7 1.387(6)
C52 C77 1.392(6)
C53 C55 1.386(6)
C56 C69 1.382(6)
C56 C63 1.383(6)
C57 C71 1.370(7)
C57 C64 1.385(6)
C58 C73 1.385(7)
C5 C6 1.382(7)
C60 C75 1.383(6)
C7 C6 1.372(7)
C65 C76 1.381(6)
C68 C78 1.384(6)
C70 C79 1.374(6)
C71 C77 1.380(7)
C74 C79 1.384(6)
Cl1S C1S 1.661(8)
Cl2S C1S 1.718(8)
Cl3S C1S 1.819(9)
